data_7221993
loop_
_publ_author_name
'Trzesowska-Kruszynska, Agata'

_publ_section_title
;
 Solid-state studies of phthalazinylhydrazones and triazolophthalazines:
 the role of the nitro group
;
_journal_issue 40
_journal_name_full CrystEngComm
_journal_page_first 7702
_journal_paper_doi 10.1039/C5CE00846H
_journal_volume 17
_journal_year 2015
_chemical_formula_moiety '2(C15 H12 N5 O2 +), 2(Cl -), H2 O'
_chemical_formula_sum 'C30 H26 Cl2 N10 O5'
_chemical_formula_weight 677.51
_chemical_name_systematic '2-(2-nitrobenzylidene)-1-(phthalazin-1(2H)-ylidene)hydrazinium chloride hemihydrate'
_space_group_IT_number 14
_symmetry_cell_setting monoclinic
_symmetry_space_group_name_Hall '-P 2ybc'
_symmetry_space_group_name_H-M 'P 1 21/c 1'
_atom_sites_solution_hydrogens difmap
_atom_sites_solution_primary direct
_atom_sites_solution_secondary difmap
_audit_creation_method SHELXL
_audit_update_record
;
2015-04-28 deposited with the CCDC.
2015-09-04 downloaded from the CCDC.
;
_cell_angle_alpha 90.00
_cell_angle_beta 106.516(2)
_cell_angle_gamma 90.00
_cell_formula_units_Z 4
_cell_length_a 15.7972(7)
_cell_length_b 9.2961(4)
_cell_length_c 21.2681(10)
_cell_measurement_reflns_used 3820
_cell_measurement_temperature 100.0(1)
_cell_measurement_theta_max 50
_cell_measurement_theta_min 2
_cell_volume 2994.4(2)
_computing_cell_refinement 'SAINT-Plus (Bruker, 2009)'
_computing_data_collection 'APEX2 (Bruker, 2010)'
_computing_data_reduction 'SAINT-Plus (Bruker, 2009)'
_computing_molecular_graphics
;XP in SHELXTL/PC (Sheldrick, 2008)
 ORTEP-3 W v. 1.062 (Farrugia 2012)
;
_computing_publication_material
;SHELXL (Sheldrick, 2008) and
 PLATON (Spek, 2009)
;
_computing_structure_refinement 'SHELXL (Sheldrick, 2008)'
_computing_structure_solution 'SHELXS (Sheldrick, 2008)'
_diffrn_ambient_temperature 100.0(1)
_diffrn_detector_area_resol_mean 12.8
_diffrn_measured_fraction_theta_full 0.999
_diffrn_measured_fraction_theta_max 0.996
_diffrn_measurement_device_type 'Bruker APEXII CCD area-detector'
_diffrn_measurement_method \w
_diffrn_radiation_monochromator graphite
_diffrn_radiation_source '30W microsource with MonoCap capillary'
_diffrn_radiation_type CuK\a
_diffrn_radiation_wavelength 1.54178
_diffrn_reflns_av_R_equivalents 0.0233
_diffrn_reflns_av_sigmaI/netI 0.0167
_diffrn_reflns_limit_h_max 19
_diffrn_reflns_limit_h_min -19
_diffrn_reflns_limit_k_max 11
_diffrn_reflns_limit_k_min -11
_diffrn_reflns_limit_l_max 26
_diffrn_reflns_limit_l_min -26
_diffrn_reflns_number 33422
_diffrn_reflns_theta_full 67.00
_diffrn_reflns_theta_max 73.10
_diffrn_reflns_theta_min 2.92
_diffrn_standards_decay_% 0.00
_diffrn_standards_interval_time 17.67
_diffrn_standards_number 19
_exptl_absorpt_coefficient_mu 2.464
_exptl_absorpt_correction_T_max 0.777
_exptl_absorpt_correction_T_min 0.662
_exptl_absorpt_correction_type multi-scan
_exptl_absorpt_process_details 'SADABS (Sheldrick, 2003)'
_exptl_crystal_colour orange
_exptl_crystal_density_diffrn 1.503
_exptl_crystal_density_method 'not measured'
_exptl_crystal_description prism
_exptl_crystal_F_000 1400
_exptl_crystal_size_max 0.19
_exptl_crystal_size_mid 0.17
_exptl_crystal_size_min 0.10
_refine_diff_density_max 0.836
_refine_diff_density_min -0.439
_refine_diff_density_rms 0.064
_refine_ls_extinction_method none
_refine_ls_goodness_of_fit_ref 1.058
_refine_ls_hydrogen_treatment constr
_refine_ls_matrix_type full
_refine_ls_number_parameters 443
_refine_ls_number_reflns 5974
_refine_ls_number_restraints 0
_refine_ls_restrained_S_all 1.058
_refine_ls_R_factor_all 0.0459
_refine_ls_R_factor_gt 0.0452
_refine_ls_shift/su_max 0.001
_refine_ls_shift/su_mean 0.000
_refine_ls_structure_factor_coef Fsqd
_refine_ls_weighting_details 'w=1/[\s^2^(Fo^2^)+(0.0691P)^2^+2.7032P] where P=(Fo^2^+2Fc^2^)/3'
_refine_ls_weighting_scheme calc
_refine_ls_wR_factor_gt 0.1265
_refine_ls_wR_factor_ref 0.1271
_reflns_number_gt 5803
_reflns_number_total 5974
_reflns_threshold_expression >2sigma(I)
_cod_data_source_file c5ce00846h2.cif
_cod_data_source_block con76
_cod_depositor_comments 'Adding full bibliography for 7221992--7222004.cif.'
_cod_original_sg_symbol_H-M 'P 21/c'
_cod_database_code 7221993

loop_
_symmetry_equiv_pos_as_xyz
'x, y, z'
'-x, y+1/2, -z+1/2'
'-x, -y, -z'
'x, -y-1/2, z-1/2'

loop_
_atom_site_label
_atom_site_type_symbol
_atom_site_fract_x
_atom_site_fract_y
_atom_site_fract_z
_atom_site_U_iso_or_equiv
_atom_site_adp_type
_atom_site_occupancy
_atom_site_symmetry_multiplicity
_atom_site_calc_flag
_atom_site_refinement_flags
_atom_site_disorder_assembly
_atom_site_disorder_group
N1 N 0.55716(10) 0.73801(17) -0.04098(8) 0.0240(3) Uani 1 1 d . . .
H1N H 0.5996 0.8073 -0.0203 0.029 Uiso 1 1 d R . .
N2 N 0.57785(11) 0.66628(19) -0.09095(9) 0.0308(4) Uani 1 1 d . . .
C1 C 0.48546(11) 0.71585(19) -0.02106(9) 0.0214(4) Uani 1 1 d . . .
C2 C 0.52264(13) 0.5698(2) -0.12093(11) 0.0318(4) Uani 1 1 d . . .
H2 H 0.5362 0.5184 -0.1554 0.038 Uiso 1 1 calc R . .
C3 C 0.44191(12) 0.5342(2) -0.10602(9) 0.0248(4) Uani 1 1 d . . .
C4 C 0.42250(11) 0.60796(19) -0.05408(9) 0.0218(4) Uani 1 1 d . . .
C5 C 0.38451(13) 0.4273(2) -0.14068(10) 0.0278(4) Uani 1 1 d . . .
H5 H 0.3971 0.3787 -0.1763 0.033 Uiso 1 1 calc R . .
C6 C 0.30975(13) 0.3937(2) -0.12252(10) 0.0273(4) Uani 1 1 d . . .
H6 H 0.2705 0.3216 -0.1458 0.033 Uiso 1 1 calc R . .
C7 C 0.29154(12) 0.4651(2) -0.07011(10) 0.0266(4) Uani 1 1 d . . .
H7 H 0.2403 0.4394 -0.0577 0.032 Uiso 1 1 calc R . .
C8 C 0.34624(12) 0.5722(2) -0.03585(9) 0.0242(4) Uani 1 1 d . . .
H8 H 0.3326 0.6208 -0.0007 0.029 Uiso 1 1 calc R . .
N3 N 0.47473(10) 0.79189(17) 0.02938(8) 0.0237(3) Uani 1 1 d . . .
H3N H 0.4261 0.7851 0.0409 0.028 Uiso 1 1 d R . .
N4 N 0.54109(10) 0.88593(16) 0.06033(8) 0.0232(3) Uani 1 1 d . . .
C9 C 0.53092(12) 0.9483(2) 0.11100(10) 0.0274(4) Uani 1 1 d . . .
H9 H 0.4798 0.9319 0.1251 0.033 Uiso 1 1 calc R . .
C10 C 0.60121(12) 1.0471(2) 0.14716(9) 0.0238(4) Uani 1 1 d . . .
C11 C 0.59582(13) 1.1364(2) 0.19906(9) 0.0269(4) Uani 1 1 d . A .
C12 C 0.66334(14) 1.2290(2) 0.23091(10) 0.0319(4) Uani 1 1 d . . .
H12 H 0.6571 1.2890 0.2655 0.038 Uiso 1 1 calc R . .
C13 C 0.73991(14) 1.2325(2) 0.21147(10) 0.0327(4) Uani 1 1 d . . .
H13 H 0.7866 1.2957 0.2326 0.039 Uiso 1 1 calc R . .
C14 C 0.74846(13) 1.1441(2) 0.16148(10) 0.0296(4) Uani 1 1 d . . .
H14 H 0.8016 1.1452 0.1489 0.035 Uiso 1 1 calc R . .
C15 C 0.67990(12) 1.0537(2) 0.12953(10) 0.0268(4) Uani 1 1 d . . .
H15 H 0.6866 0.9948 0.0948 0.032 Uiso 1 1 calc R . .
N5 N 0.51724(12) 1.1371(2) 0.22347(8) 0.0357(4) Uani 1 1 d . . .
O1 O 0.4723(3) 1.0329(5) 0.2193(2) 0.0536(12) Uani 0.732(11) 1 d P A 1
O2 O 0.5028(2) 1.2472(7) 0.2520(2) 0.0562(13) Uani 0.732(11) 1 d P A 1
O1' O 0.4469(5) 1.0853(10) 0.1819(6) 0.042(3) Uani 0.268(11) 1 d P A 2
O2' O 0.5216(7) 1.1785(16) 0.2750(5) 0.053(3) Uani 0.268(11) 1 d P A 2
C21 C 1.09449(11) 0.6014(2) 0.10176(8) 0.0208(4) Uani 1 1 d . . .
N21 N 1.17653(10) 0.60320(17) 0.09587(8) 0.0232(3) Uani 1 1 d . . .
H21N H 1.2076 0.6911 0.1043 0.028 Uiso 1 1 d R . .
N22 N 1.21728(11) 0.49315(18) 0.07301(8) 0.0267(3) Uani 1 1 d . . .
C22 C 1.17239(13) 0.3764(2) 0.05653(9) 0.0259(4) Uani 1 1 d . . .
H22 H 1.1998 0.2981 0.0413 0.031 Uiso 1 1 calc R . .
C23 C 1.08333(12) 0.3574(2) 0.05987(9) 0.0232(4) Uani 1 1 d . . .
C24 C 1.04239(12) 0.47235(19) 0.08302(8) 0.0214(4) Uani 1 1 d . . .
C25 C 1.03691(13) 0.2288(2) 0.04050(9) 0.0272(4) Uani 1 1 d . . .
H25 H 1.0643 0.1509 0.0249 0.033 Uiso 1 1 calc R . .
C26 C 0.95144(14) 0.2153(2) 0.04410(10) 0.0291(4) Uani 1 1 d . . .
H26 H 0.9201 0.1279 0.0313 0.035 Uiso 1 1 calc R . .
C27 C 0.91088(13) 0.3304(2) 0.06670(10) 0.0276(4) Uani 1 1 d . . .
H27 H 0.8517 0.3205 0.0685 0.033 Uiso 1 1 calc R . .
C28 C 0.95523(12) 0.4578(2) 0.08645(9) 0.0236(4) Uani 1 1 d . . .
H28 H 0.9272 0.5348 0.1022 0.028 Uiso 1 1 calc R . .
N23 N 1.06360(10) 0.71821(16) 0.12452(7) 0.0217(3) Uani 1 1 d . . .
H23N H 1.0003 0.7289 0.1205 0.026 Uiso 1 1 d R . .
N24 N 1.11980(10) 0.83448(16) 0.14311(7) 0.0216(3) Uani 1 1 d . . .
C29 C 1.08599(11) 0.9416(2) 0.16540(9) 0.0217(4) Uani 1 1 d . . .
H29 H 1.0269 0.9369 0.1678 0.026 Uiso 1 1 calc R . .
C30 C 1.13903(11) 1.07161(19) 0.18721(8) 0.0211(4) Uani 1 1 d . . .
C31 C 1.10828(12) 1.1856(2) 0.21804(9) 0.0221(4) Uani 1 1 d . . .
C32 C 1.15251(13) 1.3145(2) 0.23384(9) 0.0253(4) Uani 1 1 d . . .
H32 H 1.1283 1.3904 0.2531 0.030 Uiso 1 1 calc R . .
C33 C 1.23323(13) 1.3305(2) 0.22085(9) 0.0267(4) Uani 1 1 d . . .
H33 H 1.2655 1.4176 0.2321 0.032 Uiso 1 1 calc R . .
C34 C 1.26680(12) 1.2195(2) 0.19144(9) 0.0264(4) Uani 1 1 d . . .
H34 H 1.3222 1.2310 0.1828 0.032 Uiso 1 1 calc R . .
C35 C 1.22049(12) 1.0919(2) 0.17446(9) 0.0238(4) Uani 1 1 d . . .
H35 H 1.2442 1.0175 0.1540 0.029 Uiso 1 1 calc R . .
N25 N 1.02540(11) 1.16824(17) 0.23627(8) 0.0258(3) Uani 1 1 d . . .
O21 O 1.01703(11) 1.05923(16) 0.26624(8) 0.0384(4) Uani 1 1 d . . .
O22 O 0.97206(10) 1.26542(18) 0.22291(8) 0.0386(4) Uani 1 1 d . . .
Cl1 Cl 0.68287(3) 1.17935(5) -0.08824(3) 0.03707(15) Uani 1 1 d . . .
Cl21 Cl 0.87225(3) 0.82595(5) 0.10521(2) 0.02877(13) Uani 1 1 d . . .
O99 O 0.70711(9) 0.89178(17) -0.00995(8) 0.0355(3) Uani 1 1 d . . .
H99O H 0.7040 0.9796 -0.0295 0.053 Uiso 1 1 d R . .
H99P H 0.7571 0.8818 0.0265 0.053 Uiso 1 1 d R . .

loop_
_atom_site_aniso_label
_atom_site_aniso_U_11
_atom_site_aniso_U_22
_atom_site_aniso_U_33
_atom_site_aniso_U_23
_atom_site_aniso_U_13
_atom_site_aniso_U_12
N1 0.0165(7) 0.0254(8) 0.0317(8) -0.0002(6) 0.0092(6) -0.0019(6)
N2 0.0242(8) 0.0353(9) 0.0378(9) -0.0059(7) 0.0169(7) -0.0032(7)
C1 0.0156(8) 0.0216(8) 0.0270(9) 0.0044(7) 0.0061(7) 0.0023(7)
C2 0.0260(10) 0.0360(11) 0.0380(11) -0.0068(9) 0.0168(8) -0.0040(8)
C3 0.0197(8) 0.0253(9) 0.0306(9) 0.0021(7) 0.0092(7) 0.0003(7)
C4 0.0157(8) 0.0216(8) 0.0278(9) 0.0038(7) 0.0057(7) 0.0010(6)
C5 0.0265(9) 0.0274(9) 0.0310(9) -0.0035(8) 0.0107(8) -0.0011(8)
C6 0.0223(9) 0.0264(9) 0.0321(9) -0.0009(8) 0.0062(7) -0.0040(7)
C7 0.0195(8) 0.0270(9) 0.0341(10) 0.0008(8) 0.0090(7) -0.0028(7)
C8 0.0186(8) 0.0251(9) 0.0301(9) 0.0002(7) 0.0090(7) -0.0009(7)
N3 0.0149(7) 0.0258(8) 0.0319(8) -0.0013(6) 0.0090(6) -0.0035(6)
N4 0.0155(7) 0.0232(7) 0.0302(8) 0.0009(6) 0.0052(6) -0.0023(6)
C9 0.0194(9) 0.0322(10) 0.0323(10) -0.0004(8) 0.0099(7) -0.0050(7)
C10 0.0190(8) 0.0254(9) 0.0262(9) 0.0037(7) 0.0053(7) -0.0009(7)
C11 0.0233(9) 0.0328(10) 0.0247(9) 0.0040(8) 0.0071(7) 0.0005(8)
C12 0.0315(10) 0.0358(11) 0.0262(9) -0.0030(8) 0.0049(8) -0.0009(9)
C13 0.0260(10) 0.0352(11) 0.0328(10) -0.0011(8) 0.0019(8) -0.0085(8)
C14 0.0219(9) 0.0342(10) 0.0325(10) 0.0011(8) 0.0076(8) -0.0057(8)
C15 0.0215(9) 0.0294(10) 0.0304(9) -0.0015(8) 0.0090(7) -0.0030(7)
N5 0.0300(9) 0.0503(11) 0.0282(9) -0.0002(8) 0.0105(7) 0.0001(8)
O1 0.0478(18) 0.080(2) 0.042(2) -0.0102(19) 0.0274(17) -0.0292(16)
O2 0.0373(15) 0.092(3) 0.043(2) -0.027(2) 0.0174(14) -0.0021(17)
O1' 0.030(3) 0.052(5) 0.052(7) -0.017(4) 0.024(4) -0.001(3)
O2' 0.052(5) 0.078(7) 0.033(5) -0.014(4) 0.019(4) 0.003(5)
C21 0.0186(8) 0.0242(9) 0.0206(8) 0.0029(7) 0.0071(6) 0.0018(7)
N21 0.0188(7) 0.0228(7) 0.0307(8) 0.0008(6) 0.0113(6) -0.0001(6)
N22 0.0253(8) 0.0264(8) 0.0324(8) 0.0021(7) 0.0146(7) 0.0048(6)
C22 0.0275(9) 0.0253(9) 0.0281(9) 0.0025(7) 0.0131(7) 0.0050(7)
C23 0.0255(9) 0.0241(9) 0.0207(8) 0.0035(7) 0.0077(7) 0.0019(7)
C24 0.0208(8) 0.0234(9) 0.0208(8) 0.0034(7) 0.0071(7) 0.0001(7)
C25 0.0330(10) 0.0237(9) 0.0258(9) 0.0003(7) 0.0095(8) 0.0015(8)
C26 0.0321(10) 0.0252(9) 0.0291(9) 0.0003(8) 0.0071(8) -0.0062(8)
C27 0.0245(9) 0.0296(10) 0.0294(9) 0.0034(8) 0.0088(7) -0.0040(7)
C28 0.0216(9) 0.0259(9) 0.0247(8) 0.0019(7) 0.0090(7) -0.0007(7)
N23 0.0172(7) 0.0224(7) 0.0270(7) -0.0009(6) 0.0086(6) -0.0022(6)
N24 0.0191(7) 0.0224(7) 0.0245(7) 0.0009(6) 0.0081(6) -0.0024(6)
C29 0.0180(8) 0.0250(9) 0.0236(8) 0.0022(7) 0.0083(7) 0.0006(7)
C30 0.0183(8) 0.0234(9) 0.0225(8) 0.0020(7) 0.0070(6) 0.0005(7)
C31 0.0199(8) 0.0265(9) 0.0209(8) 0.0017(7) 0.0075(7) 0.0004(7)
C32 0.0259(9) 0.0267(9) 0.0235(9) -0.0020(7) 0.0075(7) 0.0022(7)
C33 0.0240(9) 0.0264(9) 0.0284(9) -0.0003(7) 0.0052(7) -0.0054(7)
C34 0.0180(8) 0.0305(10) 0.0311(9) 0.0025(8) 0.0079(7) -0.0016(7)
C35 0.0188(8) 0.0261(9) 0.0278(9) 0.0006(7) 0.0088(7) 0.0021(7)
N25 0.0262(8) 0.0272(8) 0.0268(8) -0.0042(6) 0.0119(6) 0.0009(6)
O21 0.0476(9) 0.0320(8) 0.0461(9) 0.0001(7) 0.0301(7) -0.0054(7)
O22 0.0292(8) 0.0424(9) 0.0476(9) 0.0001(7) 0.0165(7) 0.0060(7)
Cl1 0.0295(3) 0.0336(3) 0.0582(3) -0.0124(2) 0.0289(2) -0.01065(19)
Cl21 0.0171(2) 0.0329(3) 0.0373(3) -0.00480(18) 0.00940(18) -0.00057(16)
O99 0.0208(7) 0.0417(8) 0.0437(8) -0.0006(7) 0.0086(6) -0.0073(6)

loop_
_atom_type_symbol
_atom_type_description
_atom_type_scat_dispersion_real
_atom_type_scat_dispersion_imag
_atom_type_scat_source
C C 0.0181 0.0091 'International Tables Vol C Tables 4.2.6.8 and 6.1.1.4'
H H 0.0000 0.0000 'International Tables Vol C Tables 4.2.6.8 and 6.1.1.4'
N N 0.0311 0.0180 'International Tables Vol C Tables 4.2.6.8 and 6.1.1.4'
O O 0.0492 0.0322 'International Tables Vol C Tables 4.2.6.8 and 6.1.1.4'
Cl Cl 0.3639 0.7018 'International Tables Vol C Tables 4.2.6.8 and 6.1.1.4'

loop_
_geom_angle_atom_site_label_1
_geom_angle_atom_site_label_2
_geom_angle_atom_site_label_3
_geom_angle
C1 N1 N2 125.64(16)
C1 N1 H1N 120.8
N2 N1 H1N 113.5
C2 N2 N1 116.48(16)
N1 C1 N3 119.14(16)
N1 C1 C4 118.82(16)
N3 C1 C4 122.04(16)
N2 C2 C3 124.77(19)
N2 C2 H2 117.6
C3 C2 H2 117.6
C5 C3 C4 120.33(17)
C5 C3 C2 121.88(18)
C4 C3 C2 117.78(17)
C3 C4 C8 119.77(17)
C3 C4 C1 116.51(16)
C8 C4 C1 123.69(17)
C6 C5 C3 119.35(18)
C6 C5 H5 120.3
C3 C5 H5 120.3
C5 C6 C7 120.21(18)
C5 C6 H6 119.9
C7 C6 H6 119.9
C8 C7 C6 121.58(17)
C8 C7 H7 119.2
C6 C7 H7 119.2
C7 C8 C4 118.74(17)
C7 C8 H8 120.6
C4 C8 H8 120.6
C1 N3 N4 117.77(15)
C1 N3 H3N 120.7
N4 N3 H3N 121.5
C9 N4 N3 115.52(15)
N4 C9 C10 117.82(16)
N4 C9 H9 121.1
C10 C9 H9 121.1
C15 C10 C11 116.28(17)
C15 C10 C9 118.79(17)
C11 C10 C9 124.93(17)
C12 C11 C10 122.73(18)
C12 C11 N5 115.59(18)
C10 C11 N5 121.68(17)
C13 C12 C11 118.93(19)
C13 C12 H12 120.5
C11 C12 H12 120.5
C14 C13 C12 120.07(19)
C14 C13 H13 120.0
C12 C13 H13 120.0
C13 C14 C15 120.28(19)
C13 C14 H14 119.9
C15 C14 H14 119.9
C14 C15 C10 121.69(18)
C14 C15 H15 119.2
C10 C15 H15 119.2
O1 N5 O2 121.1(3)
O2' N5 O1' 125.6(7)
O2' N5 C11 120.7(5)
O1 N5 C11 121.0(2)
O2 N5 C11 117.8(3)
O1' N5 C11 113.6(4)
N23 C21 N21 119.15(16)
N23 C21 C24 122.44(15)
N21 C21 C24 118.42(16)
C21 N21 N22 126.14(16)
C21 N21 H21N 117.4
N22 N21 H21N 116.2
C22 N22 N21 116.59(15)
N22 C22 C23 124.01(17)
N22 C22 H22 118.0
C23 C22 H22 118.0
C25 C23 C24 119.73(17)
C25 C23 C22 121.80(17)
C24 C23 C22 118.47(17)
C28 C24 C23 119.95(17)
C28 C24 C21 123.69(16)
C23 C24 C21 116.36(16)
C26 C25 C23 119.98(18)
C26 C25 H25 120.0
C23 C25 H25 120.0
C25 C26 C27 120.00(18)
C25 C26 H26 120.0
C27 C26 H26 120.0
C28 C27 C26 121.23(18)
C28 C27 H27 119.4
C26 C27 H27 119.4
C27 C28 C24 119.12(18)
C27 C28 H28 120.4
C24 C28 H28 120.4
C21 N23 N24 117.88(14)
C21 N23 H23N 121.2
N24 N23 H23N 120.0
C29 N24 N23 114.28(15)
N24 C29 C30 119.69(16)
N24 C29 H29 120.2
C30 C29 H29 120.2
C35 C30 C31 116.58(16)
C35 C30 C29 121.52(16)
C31 C30 C29 121.78(16)
C32 C31 C30 123.44(17)
C32 C31 N25 117.17(16)
C30 C31 N25 119.38(16)
C31 C32 C33 118.38(17)
C31 C32 H32 120.8
C33 C32 H32 120.8
C32 C33 C34 120.02(17)
C32 C33 H33 120.0
C34 C33 H33 120.0
C35 C34 C33 120.84(17)
C35 C34 H34 119.6
C33 C34 H34 119.6
C34 C35 C30 120.70(17)
C34 C35 H35 119.6
C30 C35 H35 119.6
O22 N25 O21 124.60(17)
O22 N25 C31 117.78(16)
O21 N25 C31 117.55(16)
H99O O99 H99P 112.8

loop_
_geom_bond_atom_site_label_1
_geom_bond_atom_site_label_2
_geom_bond_distance
N1 C1 1.333(2)
N1 N2 1.370(2)
N1 H1N 0.9438
N2 C2 1.287(3)
C1 N3 1.335(2)
C1 C4 1.446(2)
C2 C3 1.438(3)
C2 H2 0.9500
C3 C5 1.404(3)
C3 C4 1.406(3)
C4 C8 1.406(2)
C5 C6 1.379(3)
C5 H5 0.9500
C6 C7 1.396(3)
C6 H6 0.9500
C7 C8 1.383(3)
C7 H7 0.9500
C8 H8 0.9500
N3 N4 1.380(2)
N3 H3N 0.8727
N4 C9 1.274(3)
C9 C10 1.477(3)
C9 H9 0.9500
C10 C15 1.398(3)
C10 C11 1.403(3)
C11 C12 1.388(3)
C11 N5 1.475(3)
C12 C13 1.386(3)
C12 H12 0.9500
C13 C14 1.380(3)
C13 H13 0.9500
C14 C15 1.386(3)
C14 H14 0.9500
C15 H15 0.9500
N5 O2' 1.145(9)
N5 O1 1.190(3)
N5 O2 1.243(5)
N5 O1' 1.300(9)
C21 N23 1.337(2)
C21 N21 1.337(2)
C21 C24 1.445(3)
N21 N22 1.370(2)
N21 H21N 0.9437
N22 C22 1.289(3)
C22 C23 1.439(3)
C22 H22 0.9500
C23 C25 1.402(3)
C23 C24 1.408(3)
C24 C28 1.406(2)
C25 C26 1.380(3)
C25 H25 0.9500
C26 C27 1.400(3)
C26 H26 0.9500
C27 C28 1.380(3)
C27 H27 0.9500
C28 H28 0.9500
N23 N24 1.383(2)
N23 H23N 0.9848
N24 C29 1.283(2)
C29 C30 1.468(2)
C29 H29 0.9500
C30 C35 1.401(2)
C30 C31 1.404(3)
C31 C32 1.380(3)
C31 N25 1.476(2)
C32 C33 1.387(3)
C32 H32 0.9500
C33 C34 1.388(3)
C33 H33 0.9500
C34 C35 1.386(3)
C34 H34 0.9500
C35 H35 0.9500
N25 O22 1.213(2)
N25 O21 1.224(2)
O99 H99O 0.9111
O99 H99P 0.9412
